data_2205117
loop_
_publ_author_name
'Mizuguchi, Jin'
'Imoda, Tomohiko'
'Takahashi, Hiroo'

_publ_section_title
;
 3,6-Di-4-pyridylpyrrolo[3,4-<i>c</i>]pyrrole-1,4(2<i>H</i>,5<i>H</i>)-dione
;
_journal_issue 2
_journal_name_full 'Acta Crystallographica Section E'
_journal_page_first o500
_journal_page_last o502
_journal_paper_doi 10.1107/S1600536805002114
_journal_volume 61
_journal_year 2005
_chemical_formula_iupac 'C16 H10 N4 O2'
_chemical_formula_moiety 'C16 H10 N4 O2'
_chemical_formula_sum 'C16 H10 N4 O2'
_chemical_formula_weight 290.28
_space_group_IT_number 14
_symmetry_cell_setting monoclinic
_symmetry_space_group_name_Hall '-P 2yn'
_symmetry_space_group_name_H-M 'P 1 21/n 1'
_cell_angle_alpha 90
_cell_angle_beta 94.41(2)
_cell_angle_gamma 90
_cell_formula_units_Z 2
_cell_length_a 3.7220(10)
_cell_length_b 6.263(3)
_cell_length_c 26.506(9)
_cell_measurement_reflns_used 4967
_cell_measurement_temperature 93.2
_cell_measurement_theta_max 68.3
_cell_measurement_theta_min 3.3
_cell_volume 616.0(4)
_computing_cell_refinement PROCESS-AUTO
_computing_data_collection 'PROCESS-AUTO (Rigaku, 1998)'
_computing_data_reduction
;
TEXSAN (Molecular Structure Corporation, 2001)
;
_computing_molecular_graphics 'ORTEPIII (Burnett & Johnson, 1996)'
_computing_publication_material TEXSAN
_computing_structure_refinement TEXSAN
_computing_structure_solution 'SHELXS86 (Sheldrick, 1985)'
_diffrn_detector_area_resol_mean 10.00
_diffrn_measured_fraction_theta_full 0.9561
_diffrn_measured_fraction_theta_max 0.9561
_diffrn_measurement_device_type 'Rigaku R-AXIS RAPID Imaging Plate'
_diffrn_measurement_method '48 frames, \d \w = 15\%'
_diffrn_radiation_type 'Cu K\a'
_diffrn_radiation_wavelength 1.5419
_diffrn_reflns_av_R_equivalents 0.246
_diffrn_reflns_limit_h_max 4
_diffrn_reflns_limit_h_min 0
_diffrn_reflns_limit_k_max 6
_diffrn_reflns_limit_k_min 0
_diffrn_reflns_limit_l_max 31
_diffrn_reflns_limit_l_min -31
_diffrn_reflns_number 6710
_diffrn_reflns_theta_full 68.22
_diffrn_reflns_theta_max 68.22
_exptl_absorpt_coefficient_mu 0.891
_exptl_absorpt_correction_T_max 0.982
_exptl_absorpt_correction_T_min 0.009
_exptl_absorpt_correction_type multi-scan
_exptl_absorpt_process_details '(ABSCOR; Higashi, 1995)'
_exptl_crystal_colour red
_exptl_crystal_density_diffrn 1.565
_exptl_crystal_density_method 'not measured'
_exptl_crystal_description platelet
_exptl_crystal_F_000 300.0
_exptl_crystal_size_max 0.200
_exptl_crystal_size_mid 0.100
_exptl_crystal_size_min 0.020
_refine_diff_density_max 1.60
_refine_diff_density_min -1.40
_refine_ls_extinction_method none
_refine_ls_goodness_of_fit_ref 1.778
_refine_ls_hydrogen_treatment noref
_refine_ls_number_parameters 100
_refine_ls_number_reflns 1089
_refine_ls_R_factor_gt 0.2410
_refine_ls_shift/su_max 0.0000
_refine_ls_structure_factor_coef Fsqd
_refine_ls_weighting_details 'w = 1/[\s^2^(Fo^2^) + {0.187[Max(Fo^2^,0) + 2Fc^2^]/3}^2^]'
_refine_ls_weighting_scheme calc
_refine_ls_wR_factor_ref 0.5649
_reflns_number_gt 711
_reflns_number_total 1089
_reflns_threshold_expression F^2^>2\s(F^2^)
_cod_data_source_file lh6349.cif
_cod_data_source_block I
_cod_original_sg_symbol_H-M 'P 21/n'
_cod_database_code 2205117
_cod_database_fobs_code 2205117

loop_
_symmetry_equiv_pos_as_xyz
x,y,z
1/2-x,1/2+y,1/2-z
-x,-y,-z
1/2+x,1/2-y,1/2+z

loop_
_atom_site_label
_atom_site_fract_x
_atom_site_fract_y
_atom_site_fract_z
_atom_site_U_iso_or_equiv
_atom_site_adp_type
_atom_site_calc_flag
_atom_site_occupancy
_atom_site_type_symbol
O1 0.858(2) 0.8404(9) 0.4440(2) 0.0509 Uani d 1.00 O
N1 0.503(2) 0.7070(10) 0.7167(3) 0.0541 Uani d 1.00 N
N2 0.727(2) 0.7912(10) 0.5273(2) 0.0442 Uani d 1.00 N
C1 0.541(2) 0.6670(10) 0.6115(3) 0.0465 Uani d 1.00 C
C2 0.647(2) 0.8550(10) 0.6375(3) 0.0491 Uani d 1.00 C
C3 0.630(2) 0.8650(10) 0.6875(3) 0.0481 Uani d 1.00 C
C4 0.398(2) 0.5260(10) 0.6921(3) 0.0481 Uani d 1.00 C
C5 0.405(2) 0.4990(10) 0.6413(3) 0.0466 Uani d 1.00 C
C6 0.560(2) 0.6400(10) 0.5577(3) 0.0479 Uani d 1.00 C
C7 0.455(2) 0.4770(10) 0.5251(3) 0.0461 Uani d 1.00 C
C8 0.730(2) 0.7330(10) 0.4776(3) 0.0430 Uani d 1.00 C
H1 0.8279 0.9212 0.5402 0.0531 Uiso calc 1.00 H
H2 0.7307 0.9745 0.6195 0.0589 Uiso calc 1.00 H
H3 0.7125 0.9926 0.7041 0.0577 Uiso calc 1.00 H
H4 0.3136 0.4113 0.7114 0.0577 Uiso calc 1.00 H
H5 0.3216 0.3699 0.6258 0.0559 Uiso calc 1.00 H

loop_
_atom_site_aniso_label
_atom_site_aniso_U_11
_atom_site_aniso_U_22
_atom_site_aniso_U_33
_atom_site_aniso_U_12
_atom_site_aniso_U_13
_atom_site_aniso_U_23
O1 0.0624 0.0262 0.0633 0.0000 -0.0005 -0.0004
N1 0.0570 0.0282 0.0763 -0.0013 -0.0014 -0.0015
N2 0.0466 0.0181 0.0675 -0.0012 0.0015 -0.0050
C1 0.0448 0.0193 0.0756 0.0026 0.0069 0.0028
C2 0.0452 0.0260 0.0754 0.0051 0.0002 0.0036
C3 0.0446 0.0292 0.0697 0.0029 -0.0001 0.0082
C4 0.0390 0.0310 0.0733 0.0071 -0.0022 -0.0007
C5 0.0415 0.0256 0.0727 -0.0031 0.0051 -0.0010
C6 0.0542 0.0284 0.0598 -0.0044 -0.0053 0.0009
C7 0.0552 0.0136 0.0686 0.0028 -0.0023 0.0001
C8 0.0404 0.0274 0.0612 0.0013 0.0041 0.0016

loop_
_atom_type_symbol
_atom_type_description
_atom_type_scat_dispersion_real
_atom_type_scat_dispersion_imag
_atom_type_scat_source
C C 0.018 0.009
;International Tables for Crystallography
(1992, Vol. C, Tables 4.2.6.8 and 6.1.1.1)
;
H H 0.000 0.000
;International Tables for Crystallography
(1992, Vol. C, Table 6.1.1.2)
;
N N 0.031 0.018
;International Tables for Crystallography
(1992, Vol. C, Tables 4.2.6.8 and 6.1.1.1)
;
O O 0.049 0.032
;International Tables for Crystallography
(1992, Vol. C, Tables 4.2.6.8 and 6.1.1.1)
;

loop_
_geom_angle_atom_site_label_1
_geom_angle_atom_site_label_2
_geom_angle_atom_site_label_3
_geom_angle_site_symmetry_1
_geom_angle_site_symmetry_3
_geom_angle
_geom_angle_publ_flag
C3 N1 C4 . . 115.7(7) no
C6 N2 C8 . . 113.8(6) yes
C6 N2 H1 . . 123.1 no
C8 N2 H1 . . 123.1 no
C2 C1 C5 . . 116.4(8) no
C2 C1 C6 . . 123.5(8) yes
C5 C1 C6 . . 120.1(7) yes
C1 C2 C3 . . 119.5(8) no
C1 C2 H2 . . 120.2 no
C3 C2 H2 . . 120.2 no
N1 C3 C2 . . 125.2(8) no
N1 C3 H3 . . 117.4 no
C2 C3 H3 . . 117.4 no
N1 C4 C5 . . 123.8(8) no
N1 C4 H4 . . 118.1 no
C5 C4 H4 . . 118.1 no
C1 C5 C4 . . 119.3(8) no
C1 C5 H5 . . 120.4 no
C4 C5 H5 . . 120.4 no
N2 C6 C1 . . 122.4(7) yes
N2 C6 C7 . . 104.8(7) yes
C1 C6 C7 . . 132.7(8) yes
C6 C7 C7 . 3_666 111.3(9) yes
C6 C7 C8 . 3_666 142.8(8) yes
C7 C7 C8 3_666 3_666 105.9(8) yes
O1 C8 N2 . . 125.4(7) yes
O1 C8 C7 . 3_666 130.4(7) yes
N2 C8 C7 . 3_666 104.2(6) yes

loop_
_geom_bond_atom_site_label_1
_geom_bond_atom_site_label_2
_geom_bond_site_symmetry_2
_geom_bond_distance
_geom_bond_publ_flag
O1 C8 . 1.240(10) yes
N1 C3 . 1.360(10) no
N1 C4 . 1.350(10) no
N2 C6 . 1.420(10) yes
N2 C8 . 1.367(10) yes
N2 H1 . 0.950 no
C1 C2 . 1.400(10) no
C1 C5 . 1.430(10) no
C1 C6 . 1.450(10) no
C2 C3 . 1.330(10) no
C2 H2 . 0.950 no
C3 H3 . 0.950 no
C4 C5 . 1.360(10) no
C4 H4 . 0.950 no
C5 H5 . 0.950 no
C6 C7 . 1.370(10) yes
C7 C7 3_666 1.43(2) yes
C7 C8 3_666 1.480(10) yes

loop_
_geom_contact_atom_site_label_1
_geom_contact_atom_site_label_2
_geom_contact_distance
_geom_contact_site_symmetry_2
_geom_contact_publ_flag
O1 N2 2.847(8) 3_776 no
O1 C7 3.290(10) 3_766 no
N2 C6 3.280(10) 1_655 no

loop_
_geom_hbond_atom_site_label_D
_geom_hbond_atom_site_label_H
_geom_hbond_atom_site_label_A
_geom_hbond_site_symmetry_A
_geom_hbond_distance_DH
_geom_hbond_distance_HA
_geom_hbond_distance_DA
_geom_hbond_angle_DHA
_geom_hbond_publ_flag
N2 H1 O1 3_776 0.95 1.92 2.847(8) 164 yes
